data_2010873
loop_
_publ_author_name
'Gupta, Sakuntala'
'Palmer, R. A.'
'Potter, B. S.'
'Frampton, C. S.'
'Tschierske, Carsten'
'SenGupta, S. P.'

_publ_section_title
;
 A double mesogen based on linked <i>p</i>-terphenyl units
;
_journal_issue 4
_journal_name_full 'Acta Crystallographica Section C'
_journal_page_first e156
_journal_page_last e156
_journal_paper_doi 10.1107/S0108270100003279
_journal_volume 56
_journal_year 2000
_chemical_formula_moiety 'C79 H110 O7'
_chemical_formula_sum 'C79 H110 O7'
_chemical_formula_weight 1171.67
_chemical_melting_point 378.15
_chemical_name_systematic
;
Bis-[(4,4"-didecyloxy-p-terphenyl-2'-yl)methyl]carbonate
;
_space_group_IT_number 14
_symmetry_cell_setting monoclinic
_symmetry_space_group_name_Hall '-P 2ybc'
_symmetry_space_group_name_H-M 'P 1 21/c 1'
_audit_creation_method SHELXL-93
_cell_angle_alpha 90.00
_cell_angle_beta 94.740(10)
_cell_angle_gamma 90.00
_cell_formula_units_Z 4
_cell_length_a 33.654(9)
_cell_length_b 30.229(8)
_cell_length_c 6.798(2)
_cell_measurement_reflns_used 4620
_cell_measurement_temperature 123(2)
_cell_measurement_theta_max 26.37
_cell_measurement_theta_min 1.21
_cell_volume 6892(3)
_computing_cell_refinement SMART
_computing_data_collection 'SMART (Bruker, 1998)'
_computing_data_reduction 'SHELXTL (Bruker, 1998)'
_computing_molecular_graphics 'ZORTEP (Zsolnai & Huttner, 1994)'
_computing_publication_material SHELXL97
_computing_structure_refinement 'SHELXL97 (Sheldrick, 1997)'
_computing_structure_solution 'SHELXS93 (Sheldrick, 1993)'
_diffrn_ambient_temperature 123(2)
_diffrn_measurement_device 'Bruker 1K CCD area-detector'
_diffrn_measurement_method '\f and \w'
_diffrn_radiation_monochromator graphite
_diffrn_radiation_source 'fine-focus sealed tube'
_diffrn_radiation_type MoK\a
_diffrn_radiation_wavelength .71073
_diffrn_reflns_av_R_equivalents .179
_diffrn_reflns_av_sigmaI/netI .1836
_diffrn_reflns_limit_h_max 45
_diffrn_reflns_limit_h_min -45
_diffrn_reflns_limit_k_max 40
_diffrn_reflns_limit_k_min -40
_diffrn_reflns_limit_l_max 9
_diffrn_reflns_limit_l_min -9
_diffrn_reflns_number 79109
_diffrn_reflns_theta_max 29.12
_diffrn_reflns_theta_min 1.21
_exptl_absorpt_coefficient_mu .070
_exptl_absorpt_correction_type none
_exptl_crystal_colour Colourless
_exptl_crystal_density_diffrn 1.129
_exptl_crystal_density_method 'not measured'
_exptl_crystal_description Plate
_exptl_crystal_F_000 2560
_exptl_crystal_size_max .4
_exptl_crystal_size_mid .10
_exptl_crystal_size_min .02
_refine_diff_density_max .29
_refine_diff_density_min -.28
_refine_ls_extinction_method none
_refine_ls_goodness_of_fit_all 1.016
_refine_ls_goodness_of_fit_ref 1.160
_refine_ls_hydrogen_treatment constr
_refine_ls_matrix_type full
_refine_ls_number_parameters 775
_refine_ls_number_reflns 14105
_refine_ls_number_restraints 48
_refine_ls_restrained_S_all 1.047
_refine_ls_restrained_S_obs 1.157
_refine_ls_R_factor_all .242
_refine_ls_R_factor_gt .071
_refine_ls_shift/esd_mean .011
_refine_ls_shift/su_max -.085
_refine_ls_structure_factor_coef Fsqd
_refine_ls_weighting_details 'w = 1/[\s^2^(Fo^2^)+(0.0576P)^2^+3.1481P] where P = (Fo^2^+2Fc^2^)/3'
_refine_ls_weighting_scheme calc
_refine_ls_wR_factor_all .201
_refine_ls_wR_factor_ref .130
_reflns_number_gt 6169
_reflns_number_total 17107
_reflns_threshold_expression I>2\s(I)
_cod_data_source_file qb0192.cif
_cod_data_source_block I
_cod_depositor_comments
;
The following automatic conversions were performed:
'_symmetry_cell_setting' value 'Monoclinic' changed to 'monoclinic'
according to '/home/saulius/struct/CIF-dictionaries/cif_core.dic'
dictionary named 'cif_core.dic' version 2.4.1 from 2010-06-29.

Automatic conversion script
Id: cif_fix_enum 1527 2010-12-29 10:47:43Z saulius 

The following automatic conversions were performed:

'_chemical_melting_point' value '105\%' was changed to '378.15' - it
was converted from degrees Celsius(C) to Kelvins(K).

Automatic conversion script
Id: cif_fix_values 1646 2011-03-28 12:23:43Z adriana 

The following automatic conversions were performed:

'_chemical_melting_point' value '105\%' was changed to '378.15' - it
was converted from degrees Celsius(C) to
Kelvins(K).

'_symmetry_cell_setting' value 'Monoclinic' changed to
'monoclinic' according to
/home/saulius/struct/CIF-dictionaries/cif_core.dic dictionary named
'cif_core.dic' version 2.4.1 from 2010-06-29.

Automatic conversion script
Id: cif_fix_values 1715 2011-07-08 13:25:40Z adriana 

The following automatic conversions were performed:

'_refine_ls_weighting_scheme' value 'calc w =
1/[\s^2^(Fo^2^)+(0.0576P)^2^+3.1481P] where P = (Fo^2^+2Fc^2^)/3' was
changed to 'calc'. New tag '_refine_ls_weighting_details' was
created. The value of the new tag was set to 'w =
1/[\s^2^(Fo^2^)+(0.0576P)^2^+3.1481P] where P = (Fo^2^+2Fc^2^)/3'.

Automatic conversion script
Id: cif_fix_values 3143 2015-03-26 13:38:13Z robertas 
;
_cod_original_cell_volume 6892.3(3)
_cod_original_sg_symbol_H-M 'P 21/c'
_cod_database_code 2010873
_cod_database_fobs_code 2010873

loop_
_symmetry_equiv_pos_as_xyz
'x, y, z'
'-x, y+1/2, -z+1/2'
'-x, -y, -z'
'x, -y-1/2, z-1/2'

loop_
_atom_site_aniso_label
_atom_site_aniso_U_11
_atom_site_aniso_U_22
_atom_site_aniso_U_33
_atom_site_aniso_U_12
_atom_site_aniso_U_13
_atom_site_aniso_U_23
O1 .0205(8) .0309(9) .0288(9) .0012(7) -.0052(7) -.0057(7)
O2 .0227(8) .0386(9) .0242(9) .0026(7) -.0031(7) -.0025(8)
O3 .0185(8) .0237(8) .0294(9) .0006(7) -.0015(7) -.0016(7)
O4 .0202(8) .0406(9) .0230(9) .0006(7) -.0041(7) .0021(8)
O5 .0203(8) .0124(7) .0264(9) .0008(6) .0003(7) .0013(6)
O6 .0180(8) .0190(8) .0299(9) .0026(6) .0025(7) .0012(7)
O7 .0212(8) .0142(7) .0244(9) -.0005(6) .0007(7) .0025(7)
C1 .0276(13) .0277(13) .0259(14) .0014(11) -.0046(11) -.0067(11)
C2 .0258(13) .0279(13) .041(2) .0026(11) -.0071(12) -.0071(12)
C3 .0322(14) .0249(13) .034(2) .0005(11) -.0089(12) .0010(11)
C4 .0293(14) .0313(14) .042(2) .0067(11) -.0108(13) -.0081(12)
C5 .041(2) .0312(14) .039(2) .0044(12) -.0129(13) -.0011(12)
C6 .041(2) .0347(14) .041(2) .0089(12) -.0162(13) -.0091(13)
C7 .044(2) .0327(14) .042(2) .0038(13) -.0179(14) -.0053(13)
C8 .052(2) .0363(15) .054(2) .0110(14) -.024(2) -.0143(14)
C9 .068(2) .040(2) .050(2) .0027(15) -.028(2) -.0009(14)
C10 .070(2) .072(2) .078(2) .006(2) -.046(2) -.004(2)
C11 .0236(13) .0342(13) .0262(14) .0018(11) -.0036(11) -.0038(11)
C12 .0266(13) .0271(13) .0324(15) .0005(11) -.0024(12) .0002(11)
C13 .0297(14) .0340(13) .0279(15) .0045(11) -.0045(12) -.0028(11)
C14 .0295(13) .0287(13) .0307(15) -.0005(11) -.0057(12) .0014(11)
C15 .041(2) .0348(14) .034(2) .0037(12) -.0084(13) -.0048(12)
C16 .040(2) .044(2) .039(2) -.0044(13) -.0108(14) .0038(13)
C17 .049(2) .047(2) .037(2) .0011(14) -.0165(14) -.0035(14)
C18 .059(2) .071(2) .052(2) -.004(2) -.029(2) .003(2)
C19 .062(2) .092(2) .056(2) .000(2) -.023(2) -.004(2)
C20 .063(2) .152(4) .096(3) .011(3) -.022(2) -.023(3)
C21 .0268(13) .0289(13) .0276(14) .0072(11) -.0001(11) -.0048(11)
C22 .0186(12) .0341(14) .0299(14) .0021(10) .0034(11) -.0051(11)
C23 .0216(13) .0346(13) .0271(14) -.0002(11) .0019(11) -.0045(11)
C24 .0278(13) .0304(13) .0210(13) -.0012(11) .0012(11) -.0010(11)
C25 .0264(13) .0249(12) .0342(15) -.0004(11) .0015(12) .0007(11)
C26 .0293(14) .0300(13) .0256(14) -.0010(11) .0011(12) -.0030(11)
C27 .0255(13) .0304(13) .0270(14) .0016(11) .0017(11) -.0046(11)
C28 .0326(14) .0321(13) .0289(15) .0004(11) -.0025(12) .0047(11)
C29 .0335(14) .0373(14) .0287(15) .0035(12) -.0046(12) .0021(12)
C30 .041(2) .059(2) .045(2) .0047(14) -.0157(15) -.0049(15)
C31 .0256(13) .0310(13) .0195(13) .0006(10) -.0051(11) .0001(10)
C32 .0268(13) .0267(12) .0286(14) .0007(11) -.0032(12) -.0014(11)
C33 .0214(12) .0321(13) .0250(14) -.0021(11) -.0001(11) .0007(11)
C34 .0252(13) .0321(13) .0272(14) -.0013(11) -.0019(12) -.0031(11)
C35 .0302(14) .0396(14) .0268(14) -.0003(12) -.0001(12) -.0018(12)
C36 .0238(13) .050(2) .0253(15) .0012(12) -.0036(12) -.0008(12)
C37 .0318(15) .061(2) .0259(15) -.0010(13) -.0035(13) .0026(13)
C38 .0303(15) .066(2) .0251(15) -.0026(13) -.0017(13) .0005(14)
C39 .033(2) .087(2) .034(2) .000(2) -.0083(14) .001(2)
C40 .044(2) .103(3) .037(2) -.005(2) -.013(2) -.001(2)
C41 .0192(12) .0193(11) .0244(13) -.0029(10) .0009(11) .0024(10)
C42 .0213(12) .0186(11) .0243(13) .0035(10) .0055(11) -.0002(10)
C43 .0211(12) .0171(11) .0224(13) .0000(10) .0014(10) -.0007(10)
C44 .0222(12) .0129(10) .0230(13) -.0019(9) .0013(10) .0013(10)
C45 .0202(12) .0183(11) .0209(13) .0002(9) .0054(10) .0015(10)
C46 .0233(12) .0215(12) .0214(13) -.0004(10) .0006(11) -.0007(10)
C47 .0188(11) .0149(11) .0154(12) -.0019(9) .0034(10) .0038(9)
C48 .0214(12) .0196(11) .0170(12) .0026(10) .0029(10) -.0011(10)
C49 .0263(12) .0169(11) .0165(12) -.0032(10) .0040(10) -.0011(10)
C50 .0209(12) .0190(11) .0184(13) -.0009(10) .0035(10) .0032(9)
C51 .0180(11) .0177(11) .0135(12) .0004(9) .0035(10) .0017(9)
C52 .0221(12) .0162(11) .0143(12) -.0043(9) -.0001(10) -.0007(9)
C53 .0226(12) .0141(11) .0197(13) -.0024(9) -.0008(10) -.0019(9)
C54 .0193(12) .0167(11) .0285(14) -.0010(10) .0004(11) -.0020(10)
C55 .0331(13) .0178(11) .0189(13) -.0049(10) .0002(11) -.0025(10)
C56 .0176(12) .0205(11) .0295(14) -.0022(10) -.0020(11) .0018(10)
C57 .0215(12) .0194(12) .0283(14) .0007(10) .0047(11) -.0029(10)
C58 .0250(12) .0207(12) .0186(13) -.0018(10) .0037(11) -.0002(10)
C59 .0170(11) .0254(12) .0132(12) -.0007(10) .0006(10) -.0012(10)
C60 .0251(12) .0196(11) .0179(13) -.0058(10) .0050(10) -.0014(10)
C61 .0225(12) .0188(11) .0181(13) -.0005(10) .0013(10) .0026(10)
C62 .0225(12) .0216(11) .0107(12) .0014(10) .0043(10) -.0001(9)
C63 .0238(12) .0195(11) .0156(12) -.0049(10) .0013(10) .0000(10)
C64 .0225(12) .0226(12) .0190(13) .0041(10) .0025(10) .0010(10)
C65 .0219(12) .0157(11) .0206(13) .0012(10) .0013(10) -.0010(10)
C66 .0258(13) .0225(12) .0250(14) -.0026(10) .0059(11) .0044(10)
C67 .0239(13) .0204(12) .0200(13) .0004(10) -.0036(11) .0041(10)
C68 .0164(11) .0150(11) .0209(13) .0008(9) -.0008(10) -.0012(10)
C69 .0233(12) .0127(11) .0215(13) -.0007(9) .0060(11) -.0045(9)
C70 .0231(12) .0137(11) .0171(12) .0020(9) .0006(10) -.0012(9)
C71 .0227(12) .0152(11) .0244(13) .0020(10) -.0010(11) -.0024(10)
C72 .0238(12) .0312(13) .0264(14) .0010(11) .0034(11) .0005(11)
C73 .0258(13) .0338(13) .0190(13) .0030(11) -.0031(11) .0009(11)
C74 .0161(12) .0226(12) .0299(14) -.0007(10) -.0010(11) -.0012(11)
C75 .0205(12) .0330(13) .0234(14) .0002(10) .0009(11) .0021(11)
C76 .0276(13) .0218(12) .0174(13) .0006(10) .0014(11) .0003(10)
C77 .0199(11) .0136(10) .0190(12) -.0029(9) .0011(10) .0019(9)
C78 .0221(12) .0216(12) .0111(12) .0018(10) .0024(10) -.0001(9)
C79 .0225(12) .0102(10) .0230(13) .0014(9) .0002(10) -.0014(9)

loop_
_atom_site_label
_atom_site_fract_x
_atom_site_fract_y
_atom_site_fract_z
_atom_site_U_iso_or_equiv
_atom_site_thermal_displace_type
_atom_site_calc_flag
_atom_site_refinement_flags
_atom_site_occupancy
_atom_site_disorder_group
_atom_site_type_symbol
O1 .34159(4) .69363(5) .8342(2) .0271(4) Uani d . 1 . O
O2 .74191(4) .68854(5) 1.6701(2) .0287(4) Uani d . 1 . O
O3 .37072(4) .41731(5) 1.2353(2) .0241(4) Uani d . 1 . O
O4 .77545(4) .43772(5) 1.9784(2) .0282(4) Uani d . 1 . O
O5 .56110(4) .57962(4) 1.1894(2) .0198(4) Uani d . 1 . O
O6 .61162(4) .53044(4) 1.1870(2) .0223(4) Uani d . 1 . O
O7 .54632(4) .51066(4) 1.1633(2) .0200(4) Uani d . 1 . O
C1 .33308(7) .67900(7) .6349(3) .0274(6) Uani d . 1 . C
H1A .33969 .64722 .6243 .033 Uiso calc R 1 . H
H1B .34947 .69580 .5462 .033 Uiso calc R 1 . H
C2 .28949(7) .68619(8) .5747(4) .0320(7) Uani d . 1 . C
H2A .28131 .71548 .6224 .038 Uiso calc R 1 . H
H2B .27362 .66334 .6372 .038 Uiso calc R 1 . H
C3 .28086(7) .68396(8) .3522(3) .0311(7) Uani d . 1 . C
H3A .29354 .70966 .2923 .037 Uiso calc R 1 . H
H3B .29323 .65684 .3031 .037 Uiso calc R 1 . H
C4 .23683(7) .68375(8) .2843(4) .0350(7) Uani d . 1 . C
H4A .22392 .70923 .3447 .042 Uiso calc R 1 . H
H4B .22469 .65643 .3328 .042 Uiso calc R 1 . H
C5 .22826(7) .68616(8) .0621(4) .0377(8) Uani d . 1 . C
H5A .24224 .66144 .0017 .045 Uiso calc R 1 . H
H5B .23947 .71410 .0147 .045 Uiso calc R 1 . H
C6 .18425(7) .68403(8) -.0093(4) .0398(8) Uani d . 1 . C
H6A .16990 .70789 .0552 .048 Uiso calc R 1 . H
H6B .17322 .65541 .0314 .048 Uiso calc R 1 . H
C7 .17679(7) .68879(8) -.2322(4) .0408(8) Uani d . 1 . C
H7A .18843 .71715 -.2721 .049 Uiso calc R 1 . H
H7B .19101 .66468 -.2956 .049 Uiso calc R 1 . H
C8 .13313(8) .68757(9) -.3101(4) .0491(9) Uani d . 1 . C
H8A .11885 .71214 -.2503 .059 Uiso calc R 1 . H
H8B .12117 .65946 -.2691 .059 Uiso calc R 1 . H
C9 .12738(8) .69146(9) -.5338(4) .0545(9) Uani d . 1 . C
H9A .14028 .71902 -.5747 .065 Uiso calc R 1 . H
H9B .14095 .66630 -.5932 .065 Uiso calc R 1 . H
C10 .08389(9) .69190(11) -.6139(5) .0763(12) Uani d . 1 . C
H10A .08221 .69445 -.7581 .114 Uiso calc R 1 . H
H10B .07036 .71715 -.5585 .114 Uiso calc R 1 . H
H10C .07103 .66438 -.5769 .114 Uiso calc R 1 . H
C11 .74911(7) .69651(8) 1.8775(3) .0283(7) Uani d . 1 . C
H11A .73147 .67761 1.9514 .034 Uiso calc R 1 . H
H11B .74349 .72784 1.9073 .034 Uiso calc R 1 . H
C12 .79222(7) .68592(8) 1.9378(3) .0289(7) Uani d . 1 . C
H12A .80966 .70591 1.8681 .035 Uiso calc R 1 . H
H12B .79804 .65512 1.8998 .035 Uiso calc R 1 . H
C13 .80093(7) .69145(8) 2.1614(3) .0309(7) Uani d . 1 . C
H13A .79311 .72167 2.1989 .037 Uiso calc R 1 . H
H13B .78427 .67027 2.2293 .037 Uiso calc R 1 . H
C14 .84445(7) .68404(8) 2.2332(3) .0301(7) Uani d . 1 . C
H14A .85236 .65385 2.1956 .036 Uiso calc R 1 . H
H14B .86116 .70531 2.1661 .036 Uiso calc R 1 . H
C15 .85257(7) .68943(8) 2.4545(4) .0370(7) Uani d . 1 . C
H15A .84414 .71946 2.4915 .044 Uiso calc R 1 . H
H15B .83595 .66792 2.5208 .044 Uiso calc R 1 . H
C16 .89572(7) .68288(9) 2.5311(4) .0417(8) Uani d . 1 . C
H16A .91238 .70456 2.4661 .050 Uiso calc R 1 . H
H16B .90428 .65291 2.4937 .050 Uiso calc R 1 . H
C17 .90317(8) .68806(9) 2.7533(4) .0455(8) Uani d . 1 . C
H17A .89315 .71740 2.7909 .055 Uiso calc R 1 . H
H17B .88747 .66535 2.8176 .055 Uiso calc R 1 . H
C18 .94614(9) .68402(10) 2.8324(4) .0626(10) Uani d . 1 . C
H18A .96197 .70729 2.7726 .075 Uiso calc R 1 . H
H18B .95659 .65494 2.7939 .075 Uiso calc R 1 . H
C19 .95124(9) .68850(11) 3.0592(5) .0715(11) Uani d . 1 . C
H19A .93883 .71655 3.0977 .086 Uiso calc R 1 . H
H19B .93693 .66391 3.1187 .086 Uiso calc R 1 . H
C20 .99371(10) .68794(14) 3.1403(6) .105(2) Uani d . 1 . C
H20A .99509 .69088 3.2843 .158 Uiso calc R 1 . H
H20B 1.00796 .71262 3.0845 .158 Uiso calc R 1 . H
H20C 1.00605 .65995 3.1055 .158 Uiso calc R 1 . H
C21 .34653(6) .45616(7) 1.2493(4) .0279(6) Uani d . 1 . C
H21A .35638 .48018 1.1670 .033 Uiso calc R 1 . H
H21B .34768 .46653 1.3878 .033 Uiso calc R 1 . H
C22 .30429(6) .44422(8) 1.1778(3) .0274(7) Uani d . 1 . C
H22A .28604 .46699 1.2238 .033 Uiso calc R 1 . H
H22B .29737 .41563 1.2372 .033 Uiso calc R 1 . H
C23 .29776(6) .44052(8) .9529(3) .0278(7) Uani d . 1 . C
H23A .30918 .46694 .8925 .033 Uiso calc R 1 . H
H23B .31216 .41422 .9089 .033 Uiso calc R 1 . H
C24 .25368(7) .43665(8) .8800(3) .0264(6) Uani d . 1 . C
H24A .24308 .40851 .9287 .032 Uiso calc R 1 . H
H24B .23882 .46115 .9370 .032 Uiso calc R 1 . H
C25 .24625(7) .43803(7) .6558(3) .0286(7) Uani d . 1 . C
H25A .25805 .46549 .6067 .034 Uiso calc R 1 . H
H25B .26007 .41269 .5993 .034 Uiso calc R 1 . H
C26 .20223(7) .43640(8) .5823(3) .0284(7) Uani d . 1 . C
H26A .19062 .40848 .6277 .034 Uiso calc R 1 . H
H26B .18824 .46120 .6420 .034 Uiso calc R 1 . H
C27 .19493(7) .43923(8) .3591(3) .0277(7) Uani d . 1 . C
H27A .20905 .41444 .3000 .033 Uiso calc R 1 . H
H27B .20673 .46711 .3143 .033 Uiso calc R 1 . H
C28 .15129(7) .43774(8) .2813(3) .0315(7) Uani d . 1 . C
H28A .13692 .46216 .3416 .038 Uiso calc R 1 . H
H28B .13953 .40953 .3223 .038 Uiso calc R 1 . H
C29 .14514(7) .44169(8) .0577(4) .0336(7) Uani d . 1 . C
H29A .15729 .46977 .0176 .040 Uiso calc R 1 . H
H29B .15961 .41720 -.0016 .040 Uiso calc R 1 . H
C30 .10209(8) .44065(9) -.0268(4) .0495(9) Uani d . 1 . C
H30A .10099 .44337 -.1708 .074 Uiso calc R 1 . H
H30B .08754 .46529 .0275 .074 Uiso calc R 1 . H
H30C .08987 .41261 .0082 .074 Uiso calc R 1 . H
C31 .78218(6) .43497(8) 2.1890(3) .0257(6) Uani d . 1 . C
H31A .77199 .40644 2.2356 .031 Uiso calc R 1 . H
H31B .76784 .45919 2.2510 .031 Uiso calc R 1 . H
C32 .82638(7) .43861(8) 2.2464(3) .0277(7) Uani d . 1 . C
H32A .83640 .46703 2.1976 .033 Uiso calc R 1 . H
H32B .84050 .41435 2.1835 .033 Uiso calc R 1 . H
C33 .83528(6) .43613(8) 2.4705(3) .0263(6) Uani d . 1 . C
H33A .82160 .46095 2.5318 .032 Uiso calc R 1 . H
H33B .82406 .40824 2.5186 .032 Uiso calc R 1 . H
C34 .87967(6) .43800(8) 2.5383(3) .0284(7) Uani d . 1 . C
H34A .89368 .41420 2.4717 .034 Uiso calc R 1 . H
H34B .89063 .46666 2.4976 .034 Uiso calc R 1 . H
C35 .88788(7) .43285(8) 2.7607(3) .0323(7) Uani d . 1 . C
H35A .87791 .40358 2.7997 .039 Uiso calc R 1 . H
H35B .87261 .45570 2.8266 .039 Uiso calc R 1 . H
C36 .93188(7) .43675(9) 2.8357(3) .0334(7) Uani d . 1 . C
H36A .94746 .41474 2.7664 .040 Uiso calc R 1 . H
H36B .94165 .46653 2.8030 .040 Uiso calc R 1 . H
C37 .93908(7) .42945(9) 3.0569(4) .0398(8) Uani d . 1 . C
H37A .93202 .39853 3.0870 .048 Uiso calc R 1 . H
H37B .92105 .44908 3.1248 .048 Uiso calc R 1 . H
C38 .98193(7) .43812(9) 3.1402(4) .0406(8) Uani d . 1 . C
H38A 1.00020 .41991 3.0669 .049 Uiso calc R 1 . H
H38B .98846 .46958 3.1186 .049 Uiso calc R 1 . H
C39 .98896(8) .42784(10) 3.3572(4) .0517(9) Uani d . 1 . C
H39A .98386 .39596 3.3768 .062 Uiso calc R 1 . H
H39B .96936 .44458 3.4287 .062 Uiso calc R 1 . H
C40 1.03084(8) .43871(11) 3.4492(4) .0623(10) Uani d . 1 . C
H40A 1.03279 .43103 3.5898 .093 Uiso calc R 1 . H
H40B 1.03601 .47039 3.4344 .093 Uiso calc R 1 . H
H40C 1.05054 .42167 3.3825 .093 Uiso calc R 1 . H
C41 .38082(6) .69201(6) .9073(3) .0210(6) Uani d D 1 . C
C42 .39019(6) .71267(7) 1.0882(3) .0212(6) Uani d D 1 . C
H42A .36962 .72602 1.1553 .025 Uiso calc R 1 . H
C43 .42903(6) .71400(7) 1.1713(3) .0202(6) Uani d D 1 . C
H43A .43485 .72877 1.2936 .024 Uiso calc R 1 . H
C44 .46014(6) .69385(6) 1.0778(3) .0194(6) Uani d D 1 . C
C45 .44967(6) .67219(7) .8987(3) .0196(6) Uani d D 1 . C
H45A .46992 .65775 .8333 .024 Uiso calc R 1 . H
C46 .41098(6) .67110(7) .8139(3) .0221(6) Uani d D 1 . C
H46A .40495 .65614 .6922 .027 Uiso calc R 1 . H
C47 .50213(6) .69464(6) 1.1623(3) .0163(6) Uani d D 1 . C
C48 .51773(6) .73017(7) 1.2761(3) .0193(6) Uani d D 1 . C
H48A .50114 .75458 1.3016 .023 Uiso calc R 1 . H
C49 .55730(6) .72990(6) 1.3516(3) .0198(6) Uani d D 1 . C
H49A .56739 .75465 1.4260 .024 Uiso calc R 1 . H
C50 .58287(6) .69446(6) 1.3221(3) .0193(6) Uani d D 1 . C
C51 .56667(6) .65764(6) 1.2159(3) .0163(5) Uani d D 1 . C
C52 .52743(6) .65909(6) 1.1341(3) .0176(6) Uani d D 1 . C
H52A .51745 .63487 1.0558 .021 Uiso calc R 1 . H
C53 .62472(6) .69486(6) 1.4100(3) .0189(6) Uani d D 1 . C
C54 .63390(6) .71046(7) 1.6001(3) .0216(6) Uani d D 1 . C
H54A .61306 .72241 1.6699 .026 Uiso calc R 1 . H
C55 .67221(6) .70939(7) 1.6929(3) .0234(6) Uani d D 1 . C
H55A .67731 .72010 1.8239 .028 Uiso calc R 1 . H
C56 .70304(6) .69241(7) 1.5912(3) .0227(6) Uani d D 1 . C
C57 .69499(6) .67823(7) 1.3985(3) .0229(6) Uani d D 1 . C
H57A .71606 .66748 1.3269 .028 Uiso calc R 1 . H
C58 .65654(6) .67955(7) 1.3092(3) .0213(6) Uani d D 1 . C
H58A .65168 .66984 1.1765 .026 Uiso calc R 1 . H
C59 .41126(6) .42174(6) 1.2818(3) .0186(6) Uani d D 1 . C
C60 .43178(6) .38227(7) 1.3179(3) .0206(6) Uani d D 1 . C
H60A .41792 .35489 1.3067 .025 Uiso calc R 1 . H
C61 .47235(6) .38287(7) 1.3702(3) .0198(6) Uani d D 1 . C
H61A .48586 .35588 1.4018 .024 Uiso calc R 1 . H
C62 .49387(6) .42249(6) 1.3775(3) .0181(6) Uani d D 1 . C
C63 .47294(6) .46151(7) 1.3356(3) .0197(6) Uani d D 1 . C
H63A .48705 .48874 1.3369 .024 Uiso calc R 1 . H
C64 .43183(6) .46158(7) 1.2920(3) .0213(6) Uani d D 1 . C
H64A .41793 .48870 1.2694 .026 Uiso calc R 1 . H
C65 .53716(6) .42239(6) 1.4467(3) .0195(6) Uani d D 1 . C
C66 .54877(6) .40077(7) 1.6237(3) .0242(6) Uani d D 1 . C
H66A .52920 .38564 1.6910 .029 Uiso calc R 1 . H
C67 .58791(6) .40070(7) 1.7041(3) .0217(6) Uani d D 1 . C
H67A .59470 .38498 1.8231 .026 Uiso calc R 1 . H
C68 .61760(6) .42332(6) 1.6133(3) .0176(6) Uani d D 1 . C
C69 .60633(6) .44343(6) 1.4322(3) .0190(6) Uani d D 1 . C
H69A .62615 .45787 1.3639 .023 Uiso calc R 1 . H
C70 .56705(6) .44313(6) 1.3479(3) .0180(6) Uani d D 1 . C
C71 .65906(6) .42628(7) 1.7091(3) .0209(6) Uani d D 1 . C
C72 .66633(6) .42003(7) 1.9123(3) .0271(6) Uani d D 1 . C
H72A .64470 .41330 1.9886 .032 Uiso calc R 1 . H
C73 .70480(6) .42348(7) 2.0058(3) .0265(6) Uani d D 1 . C
H73A .70901 .41882 2.1442 .032 Uiso calc R 1 . H
C74 .73650(6) .43355(7) 1.8994(3) .0230(6) Uani d D 1 . C
C75 .72999(6) .43971(7) 1.6976(3) .0257(6) Uani d D 1 . C
H75A .75180 .44621 1.6222 .031 Uiso calc R 1 . H
C76 .69183(6) .43644(7) 1.6048(3) .0223(6) Uani d D 1 . C
H76A .68792 .44126 1.4665 .027 Uiso calc R 1 . H
C77 .58995(6) .61501(6) 1.2012(3) .0175(6) Uani d . 1 . C
H77A .60501 .61529 1.0822 .021 Uiso calc R 1 . H
H77B .60904 .61125 1.3188 .021 Uiso calc R 1 . H
C78 .57688(6) .53924(7) 1.1812(3) .0182(6) Uani d . 1 . C
C79 .55773(6) .46419(6) 1.1482(3) .0186(6) Uani d . 1 . C
H79A .58144 .46203 1.0717 .022 Uiso calc R 1 . H
H79B .53572 .44772 1.0756 .022 Uiso calc R 1 . H

loop_
_atom_type_symbol
_atom_type_description
_atom_type_scat_dispersion_real
_atom_type_scat_dispersion_imag
_atom_type_scat_source
C C .0033 .0016 'International Tables Vol C Tables 4.2.6.8 and 6.1.1.4'
H H .0000 .0000 'International Tables Vol C Tables 4.2.6.8 and 6.1.1.4'
O O .0106 .0060 'International Tables Vol C Tables 4.2.6.8 and 6.1.1.4'

loop_
_geom_angle_atom_site_label_1
_geom_angle_atom_site_label_2
_geom_angle_atom_site_label_3
_geom_angle
C41 O1 C1 116.3(2)
C56 O2 C11 116.6(2)
C59 O3 C21 117.4(2)
C74 O4 C31 116.7(2)
C78 O5 C77 114.4(2)
C78 O7 C79 114.9(2)
O1 C1 C2 109.1(2)
O1 C1 H1A 109.86(11)
C2 C1 H1A 109.86(12)
O1 C1 H1B 109.87(11)
C2 C1 H1B 109.87(13)
H1A C1 H1B 108.3
C1 C2 C3 111.5(2)
C1 C2 H2A 109.32(12)
C3 C2 H2A 109.32(12)
C1 C2 H2B 109.33(13)
C3 C2 H2B 109.33(12)
H2A C2 H2B 108.0
C4 C3 C2 114.0(2)
C4 C3 H3A 108.76(13)
C2 C3 H3A 108.77(12)
C4 C3 H3B 108.77(13)
C2 C3 H3B 108.76(12)
H3A C3 H3B 107.7
C3 C4 C5 113.9(2)
C3 C4 H4A 108.79(13)
C5 C4 H4A 108.79(13)
C3 C4 H4B 108.78(13)
C5 C4 H4B 108.78(13)
H4A C4 H4B 107.7
C4 C5 C6 114.6(2)
C4 C5 H5A 108.62(13)
C6 C5 H5A 108.62(13)
C4 C5 H5B 108.61(13)
C6 C5 H5B 108.61(14)
H5A C5 H5B 107.6
C5 C6 C7 112.9(2)
C5 C6 H6A 109.00(13)
C7 C6 H6A 109.01(13)
C5 C6 H6B 108.99(13)
C7 C6 H6B 108.99(13)
H6A C6 H6B 107.8
C8 C7 C6 114.8(2)
C8 C7 H7A 108.57(14)
C6 C7 H7A 108.56(13)
C8 C7 H7B 108.57(14)
C6 C7 H7B 108.57(13)
H7A C7 H7B 107.5
C7 C8 C9 112.7(2)
C7 C8 H8A 109.06(14)
C9 C8 H8A 109.06(15)
C7 C8 H8B 109.06(14)
C9 C8 H8B 109.06(15)
H8A C8 H8B 107.8
C10 C9 C8 113.5(3)
C10 C9 H9A 108.9(2)
C8 C9 H9A 108.88(15)
C10 C9 H9B 108.9(2)
C8 C9 H9B 108.88(14)
H9A C9 H9B 107.7
C9 C10 H10A 109.5(2)
C9 C10 H10B 109.5(2)
H10A C10 H10B 109.5
C9 C10 H10C 109.5(2)
H10A C10 H10C 109.5
H10B C10 H10C 109.5
O2 C11 C12 108.2(2)
O2 C11 H11A 110.06(11)
C12 C11 H11A 110.05(13)
O2 C11 H11B 110.05(11)
C12 C11 H11B 110.06(12)
H11A C11 H11B 108.4
C11 C12 C13 110.3(2)
C11 C12 H12A 109.59(13)
C13 C12 H12A 109.59(12)
C11 C12 H12B 109.60(12)
C13 C12 H12B 109.60(12)
H12A C12 H12B 108.1
C14 C13 C12 113.7(2)
C14 C13 H13A 108.82(12)
C12 C13 H13A 108.82(12)
C14 C13 H13B 108.82(13)
C12 C13 H13B 108.82(12)
H13A C13 H13B 107.7
C15 C14 C13 113.1(2)
C15 C14 H14A 108.96(13)
C13 C14 H14A 108.96(12)
C15 C14 H14B 108.97(13)
C13 C14 H14B 108.96(13)
H14A C14 H14B 107.8
C16 C15 C14 114.6(2)
C16 C15 H15A 108.61(14)
C14 C15 H15A 108.61(13)
C16 C15 H15B 108.61(14)
C14 C15 H15B 108.62(13)
H15A C15 H15B 107.6
C15 C16 C17 113.8(2)
C15 C16 H16A 108.80(14)
C17 C16 H16A 108.80(14)
C15 C16 H16B 108.80(14)
C17 C16 H16B 108.80(14)
H16A C16 H16B 107.7
C18 C17 C16 114.9(2)
C18 C17 H17A 108.5(2)
C16 C17 H17A 108.53(14)
C18 C17 H17B 108.5(2)
C16 C17 H17B 108.53(14)
H17A C17 H17B 107.5
C17 C18 C19 112.0(3)
C17 C18 H18A 109.2(2)
C19 C18 H18A 109.2(2)
C17 C18 H18B 109.2(2)
C19 C18 H18B 109.2(2)
H18A C18 H18B 107.9
C20 C19 C18 113.1(3)
C20 C19 H19A 109.0(2)
C18 C19 H19A 109.0(2)
C20 C19 H19B 109.0(2)
C18 C19 H19B 109.0(2)
H19A C19 H19B 107.8
C19 C20 H20A 109.5(2)
C19 C20 H20B 109.5(2)
H20A C20 H20B 109.5
C19 C20 H20C 109.5(2)
H20A C20 H20C 109.5
H20B C20 H20C 109.5
O3 C21 C22 107.9(2)
O3 C21 H21A 110.13(11)
C22 C21 H21A 110.12(13)
O3 C21 H21B 110.13(11)
C22 C21 H21B 110.12(13)
H21A C21 H21B 108.4
C21 C22 C23 113.1(2)
C21 C22 H22A 108.95(12)
C23 C22 H22A 108.95(12)
C21 C22 H22B 108.95(12)
C23 C22 H22B 108.95(12)
H22A C22 H22B 107.8
C24 C23 C22 112.6(2)
C24 C23 H23A 109.07(12)
C22 C23 H23A 109.08(12)
C24 C23 H23B 109.07(12)
C22 C23 H23B 109.08(12)
H23A C23 H23B 107.8
C25 C24 C23 113.3(2)
C25 C24 H24A 108.91(12)
C23 C24 H24A 108.90(12)
C25 C24 H24B 108.91(12)
C23 C24 H24B 108.90(12)
H24A C24 H24B 107.7
C26 C25 C24 113.6(2)
C26 C25 H25A 108.84(12)
C24 C25 H25A 108.84(12)
C26 C25 H25B 108.83(12)
C24 C25 H25B 108.84(12)
H25A C25 H25B 107.7
C27 C26 C25 113.4(2)
C27 C26 H26A 108.88(12)
C25 C26 H26A 108.89(12)
C27 C26 H26B 108.88(12)
C25 C26 H26B 108.88(12)
H26A C26 H26B 107.7
C26 C27 C28 114.7(2)
C26 C27 H27A 108.59(12)
C28 C27 H27A 108.59(13)
C26 C27 H27B 108.59(12)
C28 C27 H27B 108.60(13)
H27A C27 H27B 107.6
C27 C28 C29 113.1(2)
C27 C28 H28A 108.95(13)
C29 C28 H28A 108.95(13)
C27 C28 H28B 108.95(13)
C29 C28 H28B 108.95(13)
H28A C28 H28B 107.8
C30 C29 C28 115.1(2)
C30 C29 H29A 108.50(14)
C28 C29 H29A 108.50(13)
C30 C29 H29B 108.49(14)
C28 C29 H29B 108.49(13)
H29A C29 H29B 107.5
C29 C30 H30A 109.47(15)
C29 C30 H30B 109.47(14)
H30A C30 H30B 109.5
C29 C30 H30C 109.48(14)
H30A C30 H30C 109.5
H30B C30 H30C 109.5
O4 C31 C32 109.0(2)
O4 C31 H31A 109.89(11)
C32 C31 H31A 109.89(12)
O4 C31 H31B 109.90(11)
C32 C31 H31B 109.89(12)
H31A C31 H31B 108.3
C31 C32 C33 111.2(2)
C31 C32 H32A 109.40(12)
C33 C32 H32A 109.40(12)
C31 C32 H32B 109.40(12)
C33 C32 H32B 109.39(12)
H32A C32 H32B 108.0
C34 C33 C32 113.9(2)
C34 C33 H33A 108.78(12)
C32 C33 H33A 108.78(12)
C34 C33 H33B 108.79(12)
C32 C33 H33B 108.79(12)
H33A C33 H33B 107.7
C35 C34 C33 112.9(2)
C35 C34 H34A 109.01(13)
C33 C34 H34A 109.01(12)
C35 C34 H34B 109.02(13)
C33 C34 H34B 109.02(12)
H34A C34 H34B 107.8
C34 C35 C36 114.5(2)
C34 C35 H35A 108.65(13)
C36 C35 H35A 108.65(13)
C34 C35 H35B 108.64(13)
C36 C35 H35B 108.64(13)
H35A C35 H35B 107.6
C37 C36 C35 112.9(2)
C37 C36 H36A 109.00(14)
C35 C36 H36A 109.00(13)
C37 C36 H36B 109.00(14)
C35 C36 H36B 109.01(13)
H36A C36 H36B 107.8
C36 C37 C38 114.2(2)
C36 C37 H37A 108.70(14)
C38 C37 H37A 108.70(15)
C36 C37 H37B 108.69(14)
C38 C37 H37B 108.69(14)
H37A C37 H37B 107.6
C39 C38 C37 113.3(2)
C39 C38 H38A 108.93(15)
C37 C38 H38A 108.92(14)
C39 C38 H38B 108.9(2)
C37 C38 H38B 108.93(15)
H38A C38 H38B 107.7
C38 C39 C40 114.9(2)
C38 C39 H39A 108.5(2)
C40 C39 H39A 108.5(2)
C38 C39 H39B 108.54(15)
C40 C39 H39B 108.5(2)
H39A C39 H39B 107.5
C39 C40 H40A 109.5(2)
C39 C40 H40B 109.5(2)
H40A C40 H40B 109.5
C39 C40 H40C 109.5(2)
H40A C40 H40C 109.5
H40B C40 H40C 109.5
O1 C41 C42 116.4(2)
O1 C41 C46 124.5(2)
C42 C41 C46 119.1(2)
C43 C42 C41 120.8(2)
C43 C42 H42A 119.60(13)
C41 C42 H42A 119.61(12)
C42 C43 C44 121.1(2)
C42 C43 H43A 119.43(13)
C44 C43 H43A 119.44(11)
C45 C44 C43 116.8(2)
C45 C44 C47 120.5(2)
C43 C44 C47 122.7(2)
C46 C45 C44 122.3(2)
C46 C45 H45A 118.84(13)
C44 C45 H45A 118.84(12)
C45 C46 C41 119.8(2)
C45 C46 H46A 120.10(13)
C41 C46 H46A 120.11(12)
C52 C47 C48 117.5(2)
C52 C47 C44 120.5(2)
C48 C47 C44 121.9(2)
C49 C48 C47 120.3(2)
C49 C48 H48A 119.84(12)
C47 C48 H48A 119.84(11)
C48 C49 C50 122.3(2)
C48 C49 H49A 118.85(12)
C50 C49 H49A 118.85(11)
C49 C50 C51 117.5(2)
C49 C50 C53 120.7(2)
C51 C50 C53 121.7(2)
C52 C51 C50 119.6(2)
C52 C51 C77 118.6(2)
C50 C51 C77 121.6(2)
C51 C52 C47 122.7(2)
C51 C52 H52A 118.67(12)
C47 C52 H52A 118.67(11)
C54 C53 C58 116.7(2)
C54 C53 C50 120.6(2)
C58 C53 C50 122.7(2)
C53 C54 C55 122.9(2)
C53 C54 H54A 118.57(12)
C55 C54 H54A 118.57(13)
C54 C55 C56 119.1(2)
C54 C55 H55A 120.46(13)
C56 C55 H55A 120.47(12)
O2 C56 C57 116.6(2)
O2 C56 C55 124.1(2)
C57 C56 C55 119.3(2)
C58 C57 C56 120.6(2)
C58 C57 H57A 119.70(13)
C56 C57 H57A 119.70(12)
C57 C58 C53 121.4(2)
C57 C58 H58A 119.28(13)
C53 C58 H58A 119.28(12)
O3 C59 C64 125.1(2)
O3 C59 C60 115.1(2)
C64 C59 C60 119.8(2)
C61 C60 C59 120.0(2)
C61 C60 H60A 120.01(12)
C59 C60 H60A 120.01(11)
C60 C61 C62 121.2(2)
C60 C61 H61A 119.39(12)
C62 C61 H61A 119.40(11)
C63 C62 C61 117.8(2)
C63 C62 C65 122.0(2)
C61 C62 C65 119.9(2)
C64 C63 C62 121.5(2)
C64 C63 H63A 119.24(12)
C62 C63 H63A 119.24(12)
C59 C64 C63 119.5(2)
C59 C64 H64A 120.24(12)
C63 C64 H64A 120.24(12)
C66 C65 C70 117.5(2)
C66 C65 C62 118.0(2)
C70 C65 C62 124.6(2)
C67 C66 C65 122.0(2)
C67 C66 H66A 118.98(13)
C65 C66 H66A 118.98(12)
C66 C67 C68 121.2(2)
C66 C67 H67A 119.42(13)
C68 C67 H67A 119.43(11)
C67 C68 C69 116.8(2)
C67 C68 C71 120.9(2)
C69 C68 C71 122.3(2)
C68 C69 C70 122.5(2)
C68 C69 H69A 118.73(12)
C70 C69 H69A 118.73(12)
C69 C70 C65 119.8(2)
C69 C70 C79 119.1(2)
C65 C70 C79 121.1(2)
C76 C71 C72 116.9(2)
C76 C71 C68 122.8(2)
C72 C71 C68 120.3(2)
C71 C72 C73 121.3(2)
C71 C72 H72A 119.34(12)
C73 C72 H72A 119.34(13)
C74 C73 C72 120.5(2)
C74 C73 H73A 119.73(12)
C72 C73 H73A 119.73(14)
C73 C74 O4 124.8(2)
C73 C74 C75 119.1(2)
O4 C74 C75 116.2(2)
C74 C75 C76 120.4(2)
C74 C75 H75A 119.79(12)
C76 C75 H75A 119.79(13)
C75 C76 C71 121.7(2)
C75 C76 H76A 119.13(13)
C71 C76 H76A 119.13(12)
O5 C77 C51 106.6(2)
O5 C77 H77A 110.42(10)
C51 C77 H77A 110.41(11)
O5 C77 H77B 110.41(10)
C51 C77 H77B 110.41(11)
H77A C77 H77B 108.6
O6 C78 O5 126.4(2)
O6 C78 O7 126.8(2)
O5 C78 O7 106.7(2)
O7 C79 C70 112.3(2)
O7 C79 H79A 109.15(10)
C70 C79 H79A 109.16(11)
O7 C79 H79B 109.15(10)
C70 C79 H79B 109.15(11)
H79A C79 H79B 107.9

loop_
_geom_bond_atom_site_label_1
_geom_bond_atom_site_label_2
_geom_bond_site_symmetry_2
_geom_bond_distance
_geom_bond_publ_flag
O1 C41 . 1.373(2) ?
O1 C1 . 1.432(3) ?
O2 C56 . 1.377(2) ?
O2 C11 . 1.431(3) ?
O3 C59 . 1.381(2) ?
O3 C21 . 1.437(2) ?
O4 C74 . 1.381(2) ?
O4 C31 . 1.433(3) ?
O5 C78 . 1.334(2) ?
O5 C77 . 1.442(2) ?
O6 C78 . 1.196(2) ?
O7 C78 . 1.341(2) ?
O7 C79 . 1.462(2) ?
C1 C2 . 1.506(3) ?
C1 H1A . .99 ?
C1 H1B . .99 ?
C2 C3 . 1.518(3) ?
C2 H2A . .99 ?
C2 H2B . .99 ?
C3 C4 . 1.515(3) ?
C3 H3A . .99 ?
C3 H3B . .99 ?
C4 C5 . 1.515(3) ?
C4 H4A . .99 ?
C4 H4B . .99 ?
C5 C6 . 1.521(3) ?
C5 H5A . .99 ?
C5 H5B . .99 ?
C6 C7 . 1.522(3) ?
C6 H6A . .99 ?
C6 H6B . .99 ?
C7 C8 . 1.521(3) ?
C7 H7A . .99 ?
C7 H7B . .99 ?
C8 C9 . 1.522(4) ?
C8 H8A . .99 ?
C8 H8B . .99 ?
C9 C10 . 1.519(4) ?
C9 H9A . .99 ?
C9 H9B . .99 ?
C10 H10A . .98 ?
C10 H10B . .98 ?
C10 H10C . .98 ?
C11 C12 . 1.509(3) ?
C11 H11A . .99 ?
C11 H11B . .99 ?
C12 C13 . 1.533(3) ?
C12 H12A . .99 ?
C12 H12B . .99 ?
C13 C14 . 1.522(3) ?
C13 H13A . .99 ?
C13 H13B . .99 ?
C14 C15 . 1.515(3) ?
C14 H14A . .99 ?
C14 H14B . .99 ?
C15 C16 . 1.515(3) ?
C15 H15A . .99 ?
C15 H15B . .99 ?
C16 C17 . 1.519(3) ?
C16 H16A . .99 ?
C16 H16B . .99 ?
C17 C18 . 1.506(4) ?
C17 H17A . .99 ?
C17 H17B . .99 ?
C18 C19 . 1.543(4) ?
C18 H18A . .99 ?
C18 H18B . .99 ?
C19 C20 . 1.489(4) ?
C19 H19A . .99 ?
C19 H19B . .99 ?
C20 H20A . .98 ?
C20 H20B . .98 ?
C20 H20C . .98 ?
C21 C22 . 1.508(3) ?
C21 H21A . .99 ?
C21 H21B . .99 ?
C22 C23 . 1.531(3) ?
C22 H22A . .99 ?
C22 H22B . .99 ?
C23 C24 . 1.529(3) ?
C23 H23A . .99 ?
C23 H23B . .99 ?
C24 C25 . 1.525(3) ?
C24 H24A . .99 ?
C24 H24B . .99 ?
C25 C26 . 1.525(3) ?
C25 H25A . .99 ?
C25 H25B . .99 ?
C26 C27 . 1.520(3) ?
C26 H26A . .99 ?
C26 H26B . .99 ?
C27 C28 . 1.520(3) ?
C27 H27A . .99 ?
C27 H27B . .99 ?
C28 C29 . 1.521(3) ?
C28 H28A . .99 ?
C28 H28B . .99 ?
C29 C30 . 1.514(3) ?
C29 H29A . .99 ?
C29 H29B . .99 ?
C30 H30A . .98 ?
C30 H30B . .98 ?
C30 H30C . .98 ?
C31 C32 . 1.511(3) ?
C31 H31A . .99 ?
C31 H31B . .99 ?
C32 C33 . 1.530(3) ?
C32 H32A . .99 ?
C32 H32B . .99 ?
C33 C34 . 1.528(3) ?
C33 H33A . .99 ?
C33 H33B . .99 ?
C34 C35 . 1.523(3) ?
C34 H34A . .99 ?
C34 H34B . .99 ?
C35 C36 . 1.530(3) ?
C35 H35A . .99 ?
C35 H35B . .99 ?
C36 C37 . 1.519(3) ?
C36 H36A . .99 ?
C36 H36B . .99 ?
C37 C38 . 1.528(3) ?
C37 H37A . .99 ?
C37 H37B . .99 ?
C38 C39 . 1.507(3) ?
C38 H38A . .99 ?
C38 H38B . .99 ?
C39 C40 . 1.530(4) ?
C39 H39A . .99 ?
C39 H39B . .99 ?
C40 H40A . .98 ?
C40 H40B . .98 ?
C40 H40C . .98 ?
C41 C42 . 1.392(3) ?
C41 C46 . 1.393(3) ?
C42 C43 . 1.381(3) ?
C42 H42A . .95 ?
C43 C44 . 1.407(3) ?
C43 H43A . .95 ?
C44 C45 . 1.402(3) ?
C44 C47 . 1.481(3) ?
C45 C46 . 1.380(3) ?
C45 H45A . .95 ?
C46 H46A . .95 ?
C47 C52 . 1.394(3) ?
C47 C48 . 1.400(3) ?
C48 C49 . 1.387(3) ?
C48 H48A . .95 ?
C49 C50 . 1.399(3) ?
C49 H49A . .95 ?
C50 C51 . 1.411(3) ?
C50 C53 . 1.484(3) ?
C51 C52 . 1.391(3) ?
C51 C77 . 1.516(3) ?
C52 H52A . .95 ?
C53 C54 . 1.387(3) ?
C53 C58 . 1.397(3) ?
C54 C55 . 1.388(3) ?
C54 H54A . .95 ?
C55 C56 . 1.391(3) ?
C55 H55A . .95 ?
C56 C57 . 1.384(3) ?
C57 C58 . 1.384(3) ?
C57 H57A . .95 ?
C58 H58A . .95 ?
C59 C64 . 1.388(3) ?
C59 C60 . 1.390(3) ?
C60 C61 . 1.382(3) ?
C60 H60A . .95 ?
C61 C62 . 1.398(3) ?
C61 H61A . .95 ?
C62 C63 . 1.391(3) ?
C62 C65 . 1.494(3) ?
C63 C64 . 1.391(3) ?
C63 H63A . .95 ?
C64 H64A . .95 ?
C65 C66 . 1.396(3) ?
C65 C70 . 1.403(3) ?
C66 C67 . 1.384(3) ?
C66 H66A . .95 ?
C67 C68 . 1.396(3) ?
C67 H67A . .95 ?
C68 C69 . 1.397(3) ?
C68 C71 . 1.493(3) ?
C69 C70 . 1.397(3) ?
C69 H69A . .95 ?
C70 C79 . 1.508(3) ?
C71 C76 . 1.393(3) ?
C71 C72 . 1.396(3) ?
C72 C73 . 1.398(3) ?
C72 H72A . .95 ?
C73 C74 . 1.372(3) ?
C73 H73A . .95 ?
C74 C75 . 1.384(3) ?
C75 C76 . 1.387(3) ?
C75 H75A . .95 ?
C76 H76A . .95 ?
C77 H77A . .99 ?
C77 H77B . .99 ?
C79 H79A . .99 ?
C79 H79B . .99 ?

loop_
_geom_torsion_atom_site_label_1
_geom_torsion_atom_site_label_2
_geom_torsion_atom_site_label_3
_geom_torsion_atom_site_label_4
_geom_torsion
C41 O1 C1 C2 -175.8(2)
O1 C1 C2 C3 163.7(2)
C1 C2 C3 C4 170.9(2)
C2 C3 C4 C5 174.2(2)
C3 C4 C5 C6 177.6(2)
C4 C5 C6 C7 177.2(2)
C5 C6 C7 C8 -179.1(2)
C6 C7 C8 C9 -178.8(2)
C7 C8 C9 C10 -178.0(2)
C56 O2 C11 C12 174.0(2)
O2 C11 C12 C13 -176.9(2)
C11 C12 C13 C14 -176.6(2)
C12 C13 C14 C15 -179.8(2)
C13 C14 C15 C16 -179.2(2)
C14 C15 C16 C17 -179.5(2)
C15 C16 C17 C18 -177.0(2)
C16 C17 C18 C19 -178.6(2)
C17 C18 C19 C20 -175.8(3)
C59 O3 C21 C22 175.9(2)
O3 C21 C22 C23 -76.0(2)
C21 C22 C23 C24 -169.7(2)
C22 C23 C24 C25 173.7(2)
C23 C24 C25 C26 -177.3(2)
C24 C25 C26 C27 178.2(2)
C25 C26 C27 C28 -179.9(2)
C26 C27 C28 C29 178.7(2)
C27 C28 C29 C30 -179.7(2)
C74 O4 C31 C32 178.0(2)
O4 C31 C32 C33 179.7(2)
C31 C32 C33 C34 178.0(2)
C32 C33 C34 C35 -176.7(2)
C33 C34 C35 C36 -177.2(2)
C34 C35 C36 C37 -177.5(2)
C35 C36 C37 C38 -173.6(2)
C36 C37 C38 C39 -176.3(2)
C37 C38 C39 C40 -176.5(2)
C1 O1 C41 C42 170.0(2)
C1 O1 C41 C46 -10.5(3)
O1 C41 C42 C43 -178.1(2)
C46 C41 C42 C43 2.4(3)
C41 C42 C43 C44 -1.2(3)
C42 C43 C44 C45 -.6(3)
C42 C43 C44 C47 179.9(2)
C43 C44 C45 C46 1.3(3)
C47 C44 C45 C46 -179.3(2)
C44 C45 C46 C41 -.1(3)
O1 C41 C46 C45 178.8(2)
C42 C41 C46 C45 -1.8(3)
C45 C44 C47 C52 -32.6(3)
C43 C44 C47 C52 146.8(2)
C45 C44 C47 C48 148.8(2)
C43 C44 C47 C48 -31.7(3)
C52 C47 C48 C49 1.9(3)
C44 C47 C48 C49 -179.5(2)
C47 C48 C49 C50 -1.3(3)
C48 C49 C50 C51 -1.8(3)
C48 C49 C50 C53 -178.3(2)
C49 C50 C51 C52 4.4(3)
C53 C50 C51 C52 -179.2(2)
C49 C50 C51 C77 -171.0(2)
C53 C50 C51 C77 5.5(3)
C50 C51 C52 C47 -4.0(3)
C77 C51 C52 C47 171.5(2)
C48 C47 C52 C51 .8(3)
C44 C47 C52 C51 -177.8(2)
C49 C50 C53 C54 40.6(3)
C51 C50 C53 C54 -135.7(2)
C49 C50 C53 C58 -139.9(2)
C51 C50 C53 C58 43.7(3)
C58 C53 C54 C55 -3.0(3)
C50 C53 C54 C55 176.5(2)
C53 C54 C55 C56 .7(3)
C11 O2 C56 C57 -170.4(2)
C11 O2 C56 C55 9.5(3)
C54 C55 C56 O2 -178.1(2)
C54 C55 C56 C57 1.9(3)
O2 C56 C57 C58 177.9(2)
C55 C56 C57 C58 -2.0(3)
C56 C57 C58 C53 -.4(3)
C54 C53 C58 C57 2.8(3)
C50 C53 C58 C57 -176.7(2)
C21 O3 C59 C64 -17.2(3)
C21 O3 C59 C60 163.4(2)
O3 C59 C60 C61 -178.5(2)
C64 C59 C60 C61 2.1(3)
C59 C60 C61 C62 -3.5(3)
C60 C61 C62 C63 1.7(3)
C60 C61 C62 C65 176.1(2)
C61 C62 C63 C64 1.4(3)
C65 C62 C63 C64 -172.9(2)
O3 C59 C64 C63 -178.4(2)
C60 C59 C64 C63 .9(3)
C62 C63 C64 C59 -2.7(3)
C63 C62 C65 C66 124.6(2)
C61 C62 C65 C66 -49.6(3)
C63 C62 C65 C70 -54.4(3)
C61 C62 C65 C70 131.5(2)
C70 C65 C66 C67 2.1(3)
C62 C65 C66 C67 -176.9(2)
C65 C66 C67 C68 1.5(3)
C66 C67 C68 C69 -4.0(3)
C66 C67 C68 C71 174.9(2)
C67 C68 C69 C70 3.0(3)
C71 C68 C69 C70 -175.9(2)
C68 C69 C70 C65 .6(3)
C68 C69 C70 C79 -177.8(2)
C66 C65 C70 C69 -3.1(3)
C62 C65 C70 C69 175.9(2)
C66 C65 C70 C79 175.2(2)
C62 C65 C70 C79 -5.8(3)
C67 C68 C71 C76 160.5(2)
C69 C68 C71 C76 -20.7(3)
C67 C68 C71 C72 -21.3(3)
C69 C68 C71 C72 157.5(2)
C76 C71 C72 C73 -.5(3)
C68 C71 C72 C73 -178.8(2)
C71 C72 C73 C74 .6(3)
C72 C73 C74 O4 179.9(2)
C72 C73 C74 C75 -.8(3)
C31 O4 C74 C73 -5.6(3)
C31 O4 C74 C75 175.1(2)
C73 C74 C75 C76 1.0(3)
O4 C74 C75 C76 -179.6(2)
C74 C75 C76 C71 -1.0(3)
C72 C71 C76 C75 .7(3)
C68 C71 C76 C75 178.9(2)
C78 O5 C77 C51 -178.2(2)
C52 C51 C77 O5 -27.2(3)
C50 C51 C77 O5 148.2(2)
C77 O5 C78 O6 1.7(3)
C77 O5 C78 O7 -177.7(2)
C79 O7 C78 O6 -.5(3)
C79 O7 C78 O5 178.9(2)
C78 O7 C79 C70 85.2(2)
C69 C70 C79 O7 -91.8(2)
C65 C70 C79 O7 89.8(2)

loop_
_cod_related_entry_id
_cod_related_entry_database
_cod_related_entry_code
1 ChemSpider 21135792
